data_7125562
loop_
_publ_author_name
'Zhu, Xu-Hui'
'Mercier, Nicolas'
'Riou, Am\'ed\'ee'
'Blanchard, Philippe'
'Fr\`ere, Pierre'

_publ_section_title
;
 (C4H3SCH2NH3)2(CH3NH3)Pb2I7: non-centrosymmetrical crystal structure of a
 bilayer hybrid perovskite.
;
_journal_issue 18
_journal_name_full 'Chemical communications (Cambridge, England)'
_journal_page_first 2160
_journal_page_last 2161
_journal_paper_doi 10.1039/b205543k
_journal_year 2002
_chemical_formula_moiety 'C11 H19 I7 N3 Pb2 S2'
_chemical_formula_sum 'C11 H19 I7 N3 Pb2 S2'
_chemical_formula_weight 1560.09
_space_group_IT_number 41
_space_group_name_Hall 'A 2 -2ab'
_space_group_name_H-M_alt 'A e a 2'
_symmetry_cell_setting orthorhombic
_symmetry_space_group_name_Hall 'A 2 -2ab'
_symmetry_space_group_name_H-M 'A e a 2'
_audit_creation_date 2002-07-15T10:04:38-00:00
_audit_creation_method 'WinGX routine CIF_UPDATE'
_cell_angle_alpha 90
_cell_angle_beta 90
_cell_angle_gamma 90
_cell_formula_units_Z 4
_cell_length_a 8.838(2)
_cell_length_b 41.5200(10)
_cell_length_c 8.769(5)
_cell_measurement_temperature 293(2)
_cell_volume 3218(2)
_computing_cell_refinement 'CAD4 Express (Enraf Nonius, 1994)'
_computing_data_collection 'CAD4 Express (Enraf Nonius, 1994)'
_computing_data_reduction 'XCAD4 (Harms & Wocadlo, 1995)'
_computing_structure_refinement 'SHELXL-97 (Sheldrick, 1997)'
_diffrn_measured_fraction_theta_full 0.997
_diffrn_measured_fraction_theta_max 0.997
_diffrn_measurement_device '\k-geometry diffractometer'
_diffrn_measurement_device_type 'Enraf Nonius CAD4'
_diffrn_measurement_method 'non-profiled omega scans'
_diffrn_radiation_probe x-ray
_diffrn_radiation_type MoK\a
_diffrn_radiation_wavelength 0.71073
_diffrn_reflns_av_R_equivalents 0.0556
_diffrn_reflns_limit_h_max 12
_diffrn_reflns_limit_h_min -12
_diffrn_reflns_limit_k_max 28
_diffrn_reflns_limit_k_min -60
_diffrn_reflns_limit_l_max 12
_diffrn_reflns_limit_l_min -8
_diffrn_reflns_number 5330
_diffrn_reflns_theta_full 30.97
_diffrn_reflns_theta_max 30.97
_diffrn_reflns_theta_min 2.5
_diffrn_standards_decay_% 2
_diffrn_standards_interval_time 60
_diffrn_standards_number 3
_exptl_absorpt_coefficient_mu 17.3
_exptl_absorpt_correction_T_max 0.2422
_exptl_absorpt_correction_T_min 0.0152
_exptl_absorpt_correction_type gaussian
_exptl_crystal_colour red
_exptl_crystal_density_diffrn 3.22
_exptl_crystal_density_method 'not measured'
_exptl_crystal_description plate
_exptl_crystal_F_000 2692
_exptl_crystal_size_max 0.3
_exptl_crystal_size_mid 0.2
_exptl_crystal_size_min 0.09
_refine_diff_density_max 1.742
_refine_diff_density_min -1.539
_refine_ls_abs_structure_details 'Flack H D (1983), Acta Cryst. A39, 876-881'
_refine_ls_abs_structure_Flack 0.43(2)
_refine_ls_extinction_coef 0.000127(18)
_refine_ls_extinction_expression Fc^*^=kFc[1+0.001xFc^2^\l^3^/sin(2\q)]^-1/4^
_refine_ls_extinction_method SHELXL
_refine_ls_goodness_of_fit_ref 0.972
_refine_ls_hydrogen_treatment mixed
_refine_ls_matrix_type full
_refine_ls_number_parameters 122
_refine_ls_number_reflns 2786
_refine_ls_number_restraints 1
_refine_ls_restrained_S_all 0.972
_refine_ls_R_factor_gt 0.0344
_refine_ls_shift/su_max 0
_refine_ls_structure_factor_coef Fsqd
_refine_ls_weighting_details 'calc w=1/[\s^2^(Fo^2^)+(0.0433P)^2^+0.0000P] where P=(Fo^2^+2Fc^2^)/3'
_refine_ls_weighting_scheme calc
_refine_ls_wR_factor_ref 0.0933
_reflns_number_gt 1854
_reflns_number_total 2786
_reflns_threshold_expression >2sigma(I)
_cod_data_source_file b205543k.txt
_cod_data_source_block per24b
_cod_original_sg_symbol_Hall 'A 2 -2ac'
_cod_original_sg_symbol_H-M Aba2
_cod_database_code 7125562

loop_
_symmetry_equiv_pos_as_xyz
'x, y, z'
'x+1/2, -y+1/2, z'
'-x+1/2, y+1/2, z'
'-x, -y, z'
'x, y+1/2, z+1/2'
'x+1/2, -y+1, z+1/2'
'-x+1/2, y+1, z+1/2'
'-x, -y+1/2, z+1/2'

loop_
_atom_site_label
_atom_site_type_symbol
_atom_site_fract_x
_atom_site_fract_y
_atom_site_fract_z
_atom_site_U_iso_or_equiv
_atom_site_adp_type
_atom_site_occupancy
_atom_site_calc_flag
_atom_site_refinement_flags
S1 S -0.0331(16) 0.2139(2) -0.3811(14) 0.139(6) Uani 0.64(3) d P
C3A C -0.0331(16) 0.2139(2) -0.3811(14) 0.139(6) Uani 0.36(3) d P
N1 N -0.0682(17) 0.1390(4) -0.5735(14) 0.068(4) Uani 1 d .
H1A H -0.0726 0.1178 -0.5613 0.102 Uiso 1 calc R
H1B H -0.0417 0.1435 -0.6691 0.102 Uiso 1 calc R
H1C H -0.1584 0.1476 -0.5539 0.102 Uiso 1 calc R
C2 C 0.057(2) 0.1888(5) -0.483(3) 0.077(5) Uani 1 d .
C1 C 0.046(3) 0.1527(4) -0.467(3) 0.087(6) Uani 1 d .
H1D H 0.1439 0.1431 -0.4876 0.105 Uiso 1 calc R
H1E H 0.018 0.1474 -0.363 0.105 Uiso 1 calc R
C3 C 0.163(2) 0.2066(4) -0.600(2) 0.145(8) Uani 0.64(3) d P
H3 H 0.2275 0.1986 -0.6749 0.174 Uiso 0.64(3) calc PR
S1A S 0.163(2) 0.2066(4) -0.600(2) 0.145(8) Uani 0.36(3) d P
C4 C 0.128(5) 0.2416(7) -0.549(4) 0.152(16) Uani 1 d .
H4 H 0.1759 0.2593 -0.5925 0.183 Uiso 1 calc R
C5 C 0.026(5) 0.2446(7) -0.440(4) 0.141(15) Uani 1 d .
H5 H -0.006 0.2645 -0.4042 0.169 Uiso 1 calc R
C6 C 0 0 0.451(7) 0.22(5) Uani 1 d S
N2 N -0.062(7) -0.0115(9) 0.552(8) 0.16(3) Uani 0.5 d P
Pb1 Pb -0.00130(6) 0.078612(10) 0.00119(18) 0.03460(11) Uani 1 d .
I2 I -0.19537(12) 0.07517(3) -0.30465(11) 0.0523(3) Uani 1 d .
I1 I 0 0 -0.0041(4) 0.0551(3) Uani 1 d S
I4 I 0.20085(12) 0.07861(3) 0.29965(11) 0.0574(3) Uani 1 d .
I3 I -0.03356(12) 0.15378(2) 0.01461(18) 0.0593(3) Uani 1 d .

loop_
_atom_site_aniso_label
_atom_site_aniso_U_11
_atom_site_aniso_U_22
_atom_site_aniso_U_33
_atom_site_aniso_U_23
_atom_site_aniso_U_13
_atom_site_aniso_U_12
S1 0.195(14) 0.053(5) 0.169(10) -0.017(6) 0.037(9) 0.013(6)
C3A 0.195(14) 0.053(5) 0.169(10) -0.017(6) 0.037(9) 0.013(6)
N1 0.060(9) 0.066(10) 0.078(9) 0.008(7) 0.014(7) -0.002(8)
C2 0.068(10) 0.082(12) 0.081(11) -0.021(12) 0.010(11) -0.007(10)
C1 0.089(13) 0.049(9) 0.125(18) -0.028(13) -0.025(13) 0.008(10)
C3 0.129(14) 0.129(14) 0.177(16) 0.013(11) 0.026(10) -0.046(11)
S1A 0.129(14) 0.129(14) 0.177(16) 0.013(11) 0.026(10) -0.046(11)
C4 0.21(4) 0.08(2) 0.16(3) 0.05(2) -0.07(3) -0.09(2)
C5 0.21(4) 0.057(16) 0.16(3) 0.005(17) 0.04(2) 0.020(19)
C6 0.47(14) 0.05(3) 0.13(4) 0 0 -0.12(5)
N2 0.21(6) 0.04(2) 0.23(7) -0.04(3) -0.14(5) 0.05(3)
Pb1 0.03204(17) 0.0409(2) 0.03088(16) 0.0004(3) 0.00011(13) -0.00094(19)
I2 0.0482(6) 0.0617(7) 0.0471(7) 0.0003(5) -0.0225(4) 0.0021(4)
I1 0.0677(7) 0.0333(5) 0.0644(7) 0 0 0.0031(7)
I4 0.0457(6) 0.0799(9) 0.0464(7) -0.0093(5) -0.0208(4) 0.0114(5)
I3 0.0711(7) 0.0347(4) 0.0720(7) 0.0040(6) -0.0033(8) -0.0048(4)

loop_
_atom_type_symbol
_atom_type_description
_atom_type_scat_dispersion_real
_atom_type_scat_dispersion_imag
_atom_type_scat_source
C C 0.0033 0.0016 'International Tables Vol C Tables 4.2.6.8 and 6.1.1.4'
H H 0 0 'International Tables Vol C Tables 4.2.6.8 and 6.1.1.4'
N N 0.0061 0.0033 'International Tables Vol C Tables 4.2.6.8 and 6.1.1.4'
S S 0.1246 0.1234 'International Tables Vol C Tables 4.2.6.8 and 6.1.1.4'
I I -0.4742 1.8119 'International Tables Vol C Tables 4.2.6.8 and 6.1.1.4'
Pb Pb -3.3944 10.1111 'International Tables Vol C Tables 4.2.6.8 and 6.1.1.4'

loop_
_geom_angle_atom_site_label_1
_geom_angle_atom_site_label_2
_geom_angle_atom_site_label_3
_geom_angle
_geom_angle_site_symmetry_1
_geom_angle_site_symmetry_3
C5 S1 C2 101.0(18) . .
C1 C2 C3 124.4(18) . .
C1 C2 S1 124.5(18) . .
C3 C2 S1 111.0(15) . .
N1 C1 C2 111.2(17) . .
C4 C3 C2 98(2) . .
C5 C4 C3 116(2) . .
C4 C5 S1 115(3) . .
N2 C6 N2 79(6) 4 .
C6 N2 N2 51(3) . 4
I3 Pb1 I4 91.17(4) . .
I3 Pb1 I2 87.02(3) . 7_445
I4 Pb1 I2 91.90(7) . 7_445
I3 Pb1 I2 91.56(4) . .
I4 Pb1 I2 176.90(4) . .
I2 Pb1 I2 89.70(4) 7_445 .
I3 Pb1 I4 95.54(3) . 7_544
I4 Pb1 I4 89.33(4) . 7_544
I2 Pb1 I4 177.14(4) 7_445 7_544
I2 Pb1 I4 88.96(6) . 7_544
I3 Pb1 I1 174.81(3) . .
I4 Pb1 I1 90.55(5) . .
I2 Pb1 I1 88.03(4) 7_445 .
I2 Pb1 I1 86.85(5) . .
I4 Pb1 I1 89.38(4) 7_544 .
Pb1 I2 Pb1 154.50(6) 7_444 .
Pb1 I1 Pb1 178.38(12) . 4
Pb1 I4 Pb1 157.97(6) . 7_545

loop_
_geom_bond_atom_site_label_1
_geom_bond_atom_site_label_2
_geom_bond_distance
_geom_bond_site_symmetry_2
S1 C5 1.47(4) .
S1 C2 1.59(2) .
N1 C1 1.49(2) .
C2 C1 1.51(3) .
C2 C3 1.57(3) .
C3 C4 1.55(4) .
C4 C5 1.32(5) .
C6 N2 1.15(8) 4
C6 N2 1.15(8) .
N2 N2 1.46(12) 4
Pb1 I3 3.1361(10) .
Pb1 I4 3.169(2) .
Pb1 I2 3.1790(16) 7_445
Pb1 I2 3.187(2) .
Pb1 I4 3.1898(17) 7_544
Pb1 I1 3.2643(4) .
I2 Pb1 3.1790(16) 7_444
I1 Pb1 3.2643(4) 4
I4 Pb1 3.1898(17) 7_545

loop_
_geom_hbond_atom_site_label_D
_geom_hbond_atom_site_label_H
_geom_hbond_atom_site_label_A
_geom_hbond_site_symmetry_A
_geom_hbond_distance_DH
_geom_hbond_distance_HA
_geom_hbond_distance_DA
_geom_hbond_angle_DHA
N1 H1A I2 . 0.89 3.06 3.722(14) 132.6
N1 H1A I4 1_554 0.89 3.16 3.631(16) 115.5
N1 H1B I3 1_554 0.89 2.81 3.676(13) 165.7
N1 H1C I3 7_444 0.89 2.8 3.655(15) 161.7
